data_7028718
loop_
_publ_author_name
'Cozzolino, Anthony F.'
'Silvia, Jared S.'
'Lopez, Nazario'
'Cummins, Christopher C.'

_publ_section_title
;
 Experimental and computational studies on the formation of cyanate from
 early metal terminal nitrido ligands and carbon monoxide.
;
_journal_issue 12
_journal_name_full 'Dalton transactions (Cambridge, England : 2003)'
_journal_page_first 4639
_journal_page_last 4652
_journal_paper_doi 10.1039/c3dt52738g
_journal_volume 43
_journal_year 2014
_chemical_formula_moiety 'C37 H54 Mo N4 O'
_chemical_formula_sum 'C37 H54 Mo N4 O'
_chemical_formula_weight 666.78
_chemical_name_common tris(3,5-dimethylphenyl(tertbutyl)amido)-(isocyanato)-molybdenum
_chemical_name_systematic tris(3,5-dimethylphenyl(tertbutyl)amido)-(isocyanato)-molybdenum
_chemical_properties_physical air-sensitive
_space_group_IT_number 14
_symmetry_cell_setting monoclinic
_symmetry_Int_Tables_number 14
_symmetry_space_group_name_Hall '-P 2ybc'
_symmetry_space_group_name_H-M 'P 1 21/c 1'
_atom_sites_solution_hydrogens geom
_atom_sites_solution_primary direct
_atom_sites_solution_secondary difmap
_audit_creation_method SHELXL-97
_cell_angle_alpha 90.00
_cell_angle_beta 93.675(1)
_cell_angle_gamma 90.00
_cell_formula_units_Z 4
_cell_length_a 11.9028(8)
_cell_length_b 10.6135(8)
_cell_length_c 29.811(2)
_cell_measurement_reflns_used 9965
_cell_measurement_temperature 173(2)
_cell_measurement_theta_max 27.598
_cell_measurement_theta_min 2.357
_cell_volume 3758.3(5)
_computing_cell_refinement 'SAINT 7.46A (Bruker-AXS, 2008)'
_computing_data_collection 'APEX2 3.0 (Bruker-AXS, 2008)'
_computing_data_reduction 'SAINT 7.46A (Bruker-AXS, 2008)'
_computing_molecular_graphics 'WINGX (Farrugia, 1999)'
_computing_publication_material 'WINGX (Farrugia, 1999)'
_computing_structure_refinement 'SHELXL-97 (Sheldrick, 1997)'
_computing_structure_solution 'SHELXS-97 (Sheldrick, 2008)'
_diffrn_ambient_temperature 173(2)
_diffrn_detector_area_resol_mean 8.3
_diffrn_measured_fraction_theta_full 0.998
_diffrn_measured_fraction_theta_max 0.998
_diffrn_measurement_device_type 'Bruker Smart APEX CCD'
_diffrn_measurement_method 'phi and omega scans'
_diffrn_radiation_monochromator graphite
_diffrn_radiation_probe x-ray
_diffrn_radiation_type MoK\a
_diffrn_radiation_wavelength 0.71073
_diffrn_reflns_av_R_equivalents 0.0563
_diffrn_reflns_av_unetI/netI 0.0324
_diffrn_reflns_limit_h_max 15
_diffrn_reflns_limit_h_min -15
_diffrn_reflns_limit_k_max 13
_diffrn_reflns_limit_k_min -13
_diffrn_reflns_limit_l_max 39
_diffrn_reflns_limit_l_min -38
_diffrn_reflns_number 72770
_diffrn_reflns_theta_full 27.76
_diffrn_reflns_theta_max 27.76
_diffrn_reflns_theta_min 1.37
_diffrn_source 'fine-focus sealed tube'
_exptl_absorpt_coefficient_mu 0.380
_exptl_absorpt_correction_T_max 0.8629
_exptl_absorpt_correction_T_min 0.8629
_exptl_absorpt_correction_type multi-scan
_exptl_absorpt_process_details 'SADABS (Sheldrick, 2008)'
_exptl_crystal_colour green
_exptl_crystal_density_diffrn 1.178
_exptl_crystal_density_method 'not measured'
_exptl_crystal_description prism
_exptl_crystal_F_000 1416
_exptl_crystal_recrystallization_method 'n-hexane and diethyl ether'
_exptl_crystal_size_max 0.40
_exptl_crystal_size_mid 0.40
_exptl_crystal_size_min 0.40
_refine_diff_density_max 0.386
_refine_diff_density_min -0.325
_refine_diff_density_rms 0.058
_refine_ls_extinction_method none
_refine_ls_goodness_of_fit_ref 1.091
_refine_ls_hydrogen_treatment noref
_refine_ls_matrix_type full
_refine_ls_number_parameters 394
_refine_ls_number_reflns 8837
_refine_ls_number_restraints 0
_refine_ls_restrained_S_all 1.091
_refine_ls_R_factor_all 0.0623
_refine_ls_R_factor_gt 0.0395
_refine_ls_shift/su_max 0.001
_refine_ls_shift/su_mean 0.000
_refine_ls_structure_factor_coef Fsqd
_refine_ls_weighting_details 'calc w=1/[\s^2^(Fo^2^)+(0.0003P)^2^+31.4194P] where P=(Fo^2^+2Fc^2^)/3'
_refine_ls_weighting_scheme calc
_refine_ls_wR_factor_gt 0.0888
_refine_ls_wR_factor_ref 0.0994
_reflns_number_gt 6314
_reflns_number_total 8837
_reflns_threshold_expression >2sigma(I)
_cod_data_source_file c3dt52738g.txt
_cod_data_source_block Cmpd_5_HT
_cod_depositor_comments
;
The following automatic conversions were performed:
'__audit_creation_method' tag replaced with '_audit_creation_method'.

Automatic conversion script
Id: cif_correct_tags 1440 2010-10-19 06:21:57Z saulius 
;
_cod_original_sg_symbol_H-M 'P 21/c'
_cod_database_code 7028718

loop_
_symmetry_equiv_pos_as_xyz
'x, y, z'
'-x, y+1/2, -z+1/2'
'-x, -y, -z'
'x, -y-1/2, z-1/2'

loop_
_atom_site_label
_atom_site_type_symbol
_atom_site_fract_x
_atom_site_fract_y
_atom_site_fract_z
_atom_site_U_iso_or_equiv
_atom_site_adp_type
_atom_site_occupancy
_atom_site_symmetry_multiplicity
_atom_site_calc_flag
_atom_site_refinement_flags
Mo1 Mo 0.648765(15) 0.75216(2) 0.113802(6) 0.02948(7) Uani 1 1 d .
N4 N 0.50319(18) 0.6626(2) 0.09808(7) 0.0438(5) Uani 1 1 d .
O411 O 0.3298(2) 0.5557(4) 0.09440(10) 0.1138(13) Uani 1 1 d .
C41 C 0.4174(3) 0.6098(4) 0.09625(10) 0.0584(9) Uani 1 1 d .
N1 N 0.59217(17) 0.9015(2) 0.14303(8) 0.0415(5) Uani 1 1 d .
C11 C 0.6762(2) 0.9427(3) 0.17694(10) 0.0446(7) Uani 1 1 d .
C12 C 0.6739(3) 0.9029(3) 0.22178(10) 0.0549(8) Uani 1 1 d .
H12 H 0.6141 0.8535 0.2301 0.066 Uiso 1 1 calc R
C13 C 0.7583(3) 0.9353(4) 0.25391(11) 0.0627(9) Uani 1 1 d .
C14 C 0.8461(3) 1.0112(3) 0.24074(11) 0.0632(9) Uani 1 1 d .
H14 H 0.9031 1.0340 0.2620 0.076 Uiso 1 1 calc R
C15 C 0.8508(3) 1.0535(3) 0.19692(11) 0.0557(8) Uani 1 1 d .
C16 C 0.7657(2) 1.0187(3) 0.16457(10) 0.0455(7) Uani 1 1 d .
H16 H 0.7686 1.0458 0.1350 0.055 Uiso 1 1 calc R
C131 C 0.7565(4) 0.8877(4) 0.30193(11) 0.0829(12) Uani 1 1 d .
H13A H 0.8211 0.9193 0.3193 0.124 Uiso 0.50 1 calc PR
H13B H 0.7581 0.7972 0.3020 0.124 Uiso 0.50 1 calc PR
H13C H 0.6892 0.9163 0.3148 0.124 Uiso 0.50 1 calc PR
H13D H 0.6912 0.8359 0.3048 0.124 Uiso 0.50 1 calc PR
H13E H 0.7541 0.9580 0.3221 0.124 Uiso 0.50 1 calc PR
H13F H 0.8231 0.8389 0.3093 0.124 Uiso 0.50 1 calc PR
C151 C 0.9468(3) 1.1374(3) 0.18289(13) 0.0691(10) Uani 1 1 d .
H15A H 0.9355 1.1570 0.1515 0.104 Uiso 0.50 1 calc PR
H15B H 1.0171 1.0939 0.1883 0.104 Uiso 0.50 1 calc PR
H15C H 0.9481 1.2139 0.2001 0.104 Uiso 0.50 1 calc PR
H15D H 0.9983 1.1528 0.2084 0.104 Uiso 0.50 1 calc PR
H15E H 0.9167 1.2160 0.1716 0.104 Uiso 0.50 1 calc PR
H15F H 0.9857 1.0960 0.1598 0.104 Uiso 0.50 1 calc PR
C17 C 0.4809(2) 0.9688(3) 0.14042(12) 0.0572(8) Uani 1 1 d .
C171 C 0.4978(4) 1.1055(4) 0.1524(2) 0.137(2) Uani 1 1 d .
H17A H 0.5289 1.1122 0.1828 0.206 Uiso 1 1 calc R
H17B H 0.4268 1.1485 0.1495 0.206 Uiso 1 1 calc R
H17C H 0.5486 1.1430 0.1325 0.206 Uiso 1 1 calc R
C172 C 0.4284(3) 0.9572(4) 0.09235(12) 0.0714(10) Uani 1 1 d .
H17D H 0.4220 0.8698 0.0843 0.107 Uiso 1 1 calc R
H17E H 0.4752 0.9995 0.0721 0.107 Uiso 1 1 calc R
H17F H 0.3550 0.9950 0.0906 0.107 Uiso 1 1 calc R
C173 C 0.4014(3) 0.9047(5) 0.17201(13) 0.0933(15) Uani 1 1 d .
H17G H 0.4319 0.9124 0.2025 0.140 Uiso 1 1 calc R
H17H H 0.3938 0.8172 0.1643 0.140 Uiso 1 1 calc R
H17I H 0.3289 0.9445 0.1690 0.140 Uiso 1 1 calc R
N2 N 0.69971(16) 0.77557(19) 0.05327(7) 0.0330(5) Uani 1 1 d .
C21 C 0.7745(2) 0.8833(2) 0.05246(8) 0.0341(5) Uani 1 1 d .
C22 C 0.7351(2) 1.0027(2) 0.03900(9) 0.0402(6) Uani 1 1 d .
H22 H 0.6591 1.0136 0.0305 0.048 Uiso 1 1 calc R
C23 C 0.8080(2) 1.1053(3) 0.03813(10) 0.0460(7) Uani 1 1 d .
C24 C 0.9209(2) 1.0864(3) 0.05091(10) 0.0482(7) Uani 1 1 d .
H24 H 0.9700 1.1545 0.0505 0.058 Uiso 1 1 calc R
C25 C 0.9631(2) 0.9694(3) 0.06428(9) 0.0420(6) Uani 1 1 d .
C26 C 0.8888(2) 0.8676(2) 0.06499(8) 0.0353(5) Uani 1 1 d .
H26 H 0.9158 0.7886 0.0739 0.042 Uiso 1 1 calc R
C231 C 0.7649(3) 1.2335(3) 0.02311(14) 0.0659(9) Uani 1 1 d .
H23A H 0.6853 1.2288 0.0157 0.099 Uiso 0.50 1 calc PR
H23B H 0.8025 1.2598 -0.0028 0.099 Uiso 0.50 1 calc PR
H23C H 0.7794 1.2932 0.0470 0.099 Uiso 0.50 1 calc PR
H23D H 0.8262 1.2924 0.0242 0.099 Uiso 0.50 1 calc PR
H23E H 0.7089 1.2614 0.0427 0.099 Uiso 0.50 1 calc PR
H23F H 0.7321 1.2280 -0.0071 0.099 Uiso 0.50 1 calc PR
C251 C 1.0872(2) 0.9524(3) 0.07675(11) 0.0541(8) Uani 1 1 d .
H25A H 1.1293 0.9697 0.0511 0.081 Uiso 1 1 calc R
H25B H 1.1010 0.8673 0.0865 0.081 Uiso 1 1 calc R
H25C H 1.1100 1.0094 0.1006 0.081 Uiso 1 1 calc R
C27 C 0.6686(2) 0.7102(3) 0.00903(8) 0.0379(6) Uani 1 1 d .
C271 C 0.5507(2) 0.7513(3) -0.00842(10) 0.0571(8) Uani 1 1 d .
H27A H 0.4973 0.7280 0.0129 0.086 Uiso 1 1 calc R
H27B H 0.5314 0.7107 -0.0366 0.086 Uiso 1 1 calc R
H27C H 0.5494 0.8410 -0.0125 0.086 Uiso 1 1 calc R
C272 C 0.7522(3) 0.7427(3) -0.02599(10) 0.0531(7) Uani 1 1 d .
H27D H 0.7496 0.8316 -0.0319 0.080 Uiso 1 1 calc R
H27E H 0.7327 0.6974 -0.0533 0.080 Uiso 1 1 calc R
H27F H 0.8268 0.7196 -0.0148 0.080 Uiso 1 1 calc R
C273 C 0.6714(3) 0.5686(3) 0.01743(10) 0.0581(8) Uani 1 1 d .
H27G H 0.7465 0.5435 0.0272 0.087 Uiso 1 1 calc R
H27H H 0.6483 0.5250 -0.0098 0.087 Uiso 1 1 calc R
H27I H 0.6211 0.5480 0.0403 0.087 Uiso 1 1 calc R
N3 N 0.71909(17) 0.6225(2) 0.15286(7) 0.0376(5) Uani 1 1 d .
C31 C 0.8393(2) 0.6262(2) 0.14807(9) 0.0376(6) Uani 1 1 d .
C32 C 0.9058(2) 0.7118(3) 0.17347(9) 0.0379(6) Uani 1 1 d .
H32 H 0.8729 0.7645 0.1938 0.045 Uiso 1 1 calc R
C33 C 1.0223(2) 0.7188(3) 0.16844(9) 0.0441(7) Uani 1 1 d .
C34 C 1.0690(2) 0.6400(3) 0.13761(10) 0.0475(7) Uani 1 1 d .
H34 H 1.1459 0.6447 0.1339 0.057 Uiso 1 1 calc R
C35 C 1.0039(2) 0.5535(3) 0.11183(10) 0.0499(7) Uani 1 1 d .
C36 C 0.8896(2) 0.5480(3) 0.11737(10) 0.0449(7) Uani 1 1 d .
H36 H 0.8453 0.4912 0.1004 0.054 Uiso 1 1 calc R
C331 C 1.0937(2) 0.8094(3) 0.19657(10) 0.0544(8) Uani 1 1 d .
H33A H 1.1618 0.7682 0.2075 0.082 Uiso 1 1 calc R
H33B H 1.0530 0.8372 0.2215 0.082 Uiso 1 1 calc R
H33C H 1.1120 0.8807 0.1786 0.082 Uiso 1 1 calc R
C351 C 1.0563(3) 0.4699(4) 0.07780(13) 0.0750(11) Uani 1 1 d .
H35A H 1.1358 0.4857 0.0784 0.113 Uiso 0.50 1 calc PR
H35B H 1.0228 0.4878 0.0483 0.113 Uiso 0.50 1 calc PR
H35C H 1.0435 0.3832 0.0851 0.113 Uiso 0.50 1 calc PR
H35D H 0.9989 0.4187 0.0628 0.113 Uiso 0.50 1 calc PR
H35E H 1.1119 0.4166 0.0929 0.113 Uiso 0.50 1 calc PR
H35F H 1.0912 0.5212 0.0561 0.113 Uiso 0.50 1 calc PR
C37 C 0.6778(3) 0.5171(3) 0.18135(11) 0.0599(9) Uani 1 1 d .
C371 C 0.5657(3) 0.5541(4) 0.19871(12) 0.0769(12) Uani 1 1 d .
H37A H 0.5152 0.5797 0.1740 0.115 Uiso 1 1 calc R
H37B H 0.5765 0.6226 0.2196 0.115 Uiso 1 1 calc R
H37C H 0.5343 0.4833 0.2136 0.115 Uiso 1 1 calc R
C372 C 0.6609(6) 0.3989(4) 0.1528(2) 0.169(3) Uani 1 1 d .
H37D H 0.6066 0.4154 0.1283 0.254 Uiso 1 1 calc R
H37E H 0.6342 0.3319 0.1710 0.254 Uiso 1 1 calc R
H37F H 0.7312 0.3749 0.1412 0.254 Uiso 1 1 calc R
C373 C 0.7596(3) 0.4974(6) 0.22155(17) 0.141(3) Uani 1 1 d .
H37G H 0.7705 0.5754 0.2375 0.212 Uiso 1 1 calc R
H37H H 0.8303 0.4685 0.2116 0.212 Uiso 1 1 calc R
H37I H 0.7299 0.4355 0.2411 0.212 Uiso 1 1 calc R

loop_
_atom_site_aniso_label
_atom_site_aniso_U_11
_atom_site_aniso_U_22
_atom_site_aniso_U_33
_atom_site_aniso_U_23
_atom_site_aniso_U_13
_atom_site_aniso_U_12
Mo1 0.02532(10) 0.03323(11) 0.02999(11) 0.00321(9) 0.00254(7) -0.00388(9)
N4 0.0359(12) 0.0560(15) 0.0393(13) 0.0056(11) 0.0005(10) -0.0134(11)
O411 0.0648(17) 0.193(3) 0.086(2) -0.046(2) 0.0198(14) -0.080(2)
C41 0.0463(17) 0.094(3) 0.0359(16) -0.0117(16) 0.0089(13) -0.0255(17)
N1 0.0322(11) 0.0470(13) 0.0457(13) -0.0057(10) 0.0051(9) -0.0004(10)
C11 0.0413(15) 0.0474(16) 0.0462(17) -0.0105(13) 0.0109(12) 0.0014(12)
C12 0.0549(18) 0.064(2) 0.0472(18) -0.0148(15) 0.0140(14) -0.0101(15)
C13 0.066(2) 0.077(2) 0.0454(18) -0.0198(17) 0.0088(16) -0.0101(18)
C14 0.061(2) 0.073(2) 0.056(2) -0.0293(17) -0.0002(16) -0.0079(17)
C15 0.0503(17) 0.0559(19) 0.062(2) -0.0223(16) 0.0081(15) -0.0091(15)
C16 0.0434(15) 0.0459(16) 0.0480(17) -0.0142(13) 0.0086(12) -0.0023(13)
C131 0.097(3) 0.109(3) 0.042(2) -0.017(2) 0.0017(19) -0.020(3)
C151 0.056(2) 0.065(2) 0.086(3) -0.0230(19) 0.0078(18) -0.0184(17)
C17 0.0380(15) 0.061(2) 0.074(2) -0.0080(17) 0.0122(15) 0.0075(14)
C171 0.069(3) 0.066(3) 0.274(8) -0.058(4) -0.011(4) 0.028(2)
C172 0.0493(19) 0.085(3) 0.079(3) 0.024(2) 0.0026(17) 0.0207(18)
C173 0.0448(19) 0.167(5) 0.071(3) 0.002(3) 0.0210(18) 0.007(2)
N2 0.0287(10) 0.0378(12) 0.0327(11) 0.0036(8) 0.0042(8) -0.0046(8)
C21 0.0354(13) 0.0354(13) 0.0323(13) 0.0012(10) 0.0085(10) -0.0028(10)
C22 0.0371(14) 0.0395(15) 0.0447(16) 0.0060(12) 0.0076(11) 0.0001(11)
C23 0.0467(16) 0.0364(15) 0.0553(18) 0.0062(13) 0.0063(13) -0.0041(12)
C24 0.0483(16) 0.0434(16) 0.0533(18) 0.0053(13) 0.0060(13) -0.0163(13)
C25 0.0371(14) 0.0503(17) 0.0388(15) 0.0051(12) 0.0046(11) -0.0094(12)
C26 0.0335(12) 0.0399(14) 0.0330(13) 0.0068(11) 0.0060(10) -0.0025(11)
C231 0.061(2) 0.0395(18) 0.097(3) 0.0134(17) 0.0048(19) -0.0024(15)
C251 0.0360(15) 0.065(2) 0.061(2) 0.0117(16) 0.0035(13) -0.0119(14)
C27 0.0407(14) 0.0425(14) 0.0303(13) -0.0014(11) 0.0010(11) -0.0033(11)
C271 0.0486(16) 0.083(2) 0.0382(15) 0.0045(16) -0.0080(12) 0.0000(17)
C272 0.0579(17) 0.0613(19) 0.0419(15) -0.0106(15) 0.0164(13) -0.0092(16)
C273 0.085(2) 0.0436(17) 0.0454(18) -0.0061(14) -0.0008(16) -0.0116(16)
N3 0.0348(11) 0.0414(12) 0.0363(12) 0.0109(10) -0.0003(9) -0.0076(9)
C31 0.0384(13) 0.0371(14) 0.0365(14) 0.0097(11) -0.0031(11) -0.0004(11)
C32 0.0401(14) 0.0402(14) 0.0327(13) 0.0040(11) -0.0020(11) -0.0016(11)
C33 0.0428(15) 0.0479(17) 0.0403(15) 0.0005(12) -0.0075(12) 0.0017(12)
C34 0.0334(14) 0.0526(18) 0.0559(18) 0.0046(14) -0.0027(12) 0.0029(12)
C35 0.0422(15) 0.0517(18) 0.0549(18) -0.0062(14) -0.0049(13) 0.0109(13)
C36 0.0434(15) 0.0409(15) 0.0491(17) -0.0034(13) -0.0074(12) 0.0023(12)
C331 0.0442(16) 0.063(2) 0.0553(19) -0.0050(16) -0.0038(14) -0.0138(15)
C351 0.0497(19) 0.083(3) 0.091(3) -0.036(2) 0.0014(18) 0.0140(18)
C37 0.0591(19) 0.060(2) 0.061(2) 0.0282(17) 0.0091(16) -0.0088(16)
C371 0.0512(19) 0.118(3) 0.062(2) 0.048(2) 0.0053(16) -0.015(2)
C372 0.265(8) 0.051(3) 0.206(7) -0.008(3) 0.126(6) -0.061(4)
C373 0.057(2) 0.231(7) 0.134(4) 0.148(5) -0.003(2) -0.004(3)

loop_
_atom_type_symbol
_atom_type_description
_atom_type_scat_dispersion_real
_atom_type_scat_dispersion_imag
_atom_type_scat_source
C C 0.0033 0.0016 'International Tables Vol C Tables 4.2.6.8 and 6.1.1.4'
H H 0.0000 0.0000 'International Tables Vol C Tables 4.2.6.8 and 6.1.1.4'
N N 0.0061 0.0033 'International Tables Vol C Tables 4.2.6.8 and 6.1.1.4'
O O 0.0106 0.0060 'International Tables Vol C Tables 4.2.6.8 and 6.1.1.4'
Mo Mo -1.6832 0.6857 'International Tables Vol C Tables 4.2.6.8 and 6.1.1.4'

loop_
_geom_angle_atom_site_label_1
_geom_angle_atom_site_label_2
_geom_angle_atom_site_label_3
_geom_angle
N1 Mo1 N3 116.93(9)
N1 Mo1 N2 116.46(9)
N3 Mo1 N2 119.50(9)
N1 Mo1 N4 99.89(9)
N3 Mo1 N4 97.82(9)
N2 Mo1 N4 99.14(9)
C41 N4 Mo1 169.2(2)
N4 C41 O411 179.9(6)
C11 N1 C17 117.5(2)
C11 N1 Mo1 108.39(16)
C17 N1 Mo1 133.82(19)
C12 C11 C16 119.0(3)
C12 C11 N1 121.4(3)
C16 C11 N1 119.6(3)
C13 C12 C11 121.7(3)
C13 C12 H12 119.2
C11 C12 H12 119.2
C12 C13 C14 118.1(3)
C12 C13 C131 121.0(3)
C14 C13 C131 120.9(3)
C15 C14 C13 121.9(3)
C15 C14 H14 119.1
C13 C14 H14 119.1
C14 C15 C16 119.5(3)
C14 C15 C151 121.5(3)
C16 C15 C151 119.0(3)
C15 C16 C11 119.8(3)
C15 C16 H16 120.1
C11 C16 H16 120.1
C13 C131 H13A 109.5
C13 C131 H13B 109.5
H13A C131 H13B 109.5
C13 C131 H13C 109.5
H13A C131 H13C 109.5
H13B C131 H13C 109.5
C13 C131 H13D 109.5
H13A C131 H13D 141.1
H13B C131 H13D 56.3
H13C C131 H13D 56.3
C13 C131 H13E 109.5
H13A C131 H13E 56.3
H13B C131 H13E 141.1
H13C C131 H13E 56.3
H13D C131 H13E 109.5
C13 C131 H13F 109.5
H13A C131 H13F 56.3
H13B C131 H13F 56.3
H13C C131 H13F 141.1
H13D C131 H13F 109.5
H13E C131 H13F 109.5
C15 C151 H15A 109.5
C15 C151 H15B 109.5
H15A C151 H15B 109.5
C15 C151 H15C 109.5
H15A C151 H15C 109.5
H15B C151 H15C 109.5
C15 C151 H15D 109.5
H15A C151 H15D 141.1
H15B C151 H15D 56.3
H15C C151 H15D 56.3
C15 C151 H15E 109.5
H15A C151 H15E 56.3
H15B C151 H15E 141.1
H15C C151 H15E 56.3
H15D C151 H15E 109.5
C15 C151 H15F 109.5
H15A C151 H15F 56.3
H15B C151 H15F 56.3
H15C C151 H15F 141.1
H15D C151 H15F 109.5
H15E C151 H15F 109.5
N1 C17 C171 110.0(3)
N1 C17 C172 108.4(2)
C171 C17 C172 109.9(4)
N1 C17 C173 109.5(3)
C171 C17 C173 111.1(4)
C172 C17 C173 107.9(3)
C17 C171 H17A 109.5
C17 C171 H17B 109.5
H17A C171 H17B 109.5
C17 C171 H17C 109.5
H17A C171 H17C 109.5
H17B C171 H17C 109.5
C17 C172 H17D 109.5
C17 C172 H17E 109.5
H17D C172 H17E 109.5
C17 C172 H17F 109.5
H17D C172 H17F 109.5
H17E C172 H17F 109.5
C17 C173 H17G 109.5
C17 C173 H17H 109.5
H17G C173 H17H 109.5
C17 C173 H17I 109.5
H17G C173 H17I 109.5
H17H C173 H17I 109.5
C21 N2 C27 117.55(19)
C21 N2 Mo1 110.03(15)
C27 N2 Mo1 132.22(15)
C26 C21 C22 119.1(2)
C26 C21 N2 119.3(2)
C22 C21 N2 121.6(2)
C23 C22 C21 121.0(2)
C23 C22 H22 119.5
C21 C22 H22 119.5
C24 C23 C22 118.4(3)
C24 C23 C231 121.0(3)
C22 C23 C231 120.6(3)
C23 C24 C25 122.3(3)
C23 C24 H24 118.9
C25 C24 H24 118.9
C24 C25 C26 118.6(2)
C24 C25 C251 120.5(2)
C26 C25 C251 120.9(3)
C25 C26 C21 120.6(2)
C25 C26 H26 119.7
C21 C26 H26 119.7
C23 C231 H23A 109.5
C23 C231 H23B 109.5
H23A C231 H23B 109.5
C23 C231 H23C 109.5
H23A C231 H23C 109.5
H23B C231 H23C 109.5
C23 C231 H23D 109.5
H23A C231 H23D 141.1
H23B C231 H23D 56.3
H23C C231 H23D 56.3
C23 C231 H23E 109.5
H23A C231 H23E 56.3
H23B C231 H23E 141.1
H23C C231 H23E 56.3
H23D C231 H23E 109.5
C23 C231 H23F 109.5
H23A C231 H23F 56.3
H23B C231 H23F 56.3
H23C C231 H23F 141.1
H23D C231 H23F 109.5
H23E C231 H23F 109.5
C25 C251 H25A 109.5
C25 C251 H25B 109.5
H25A C251 H25B 109.5
C25 C251 H25C 109.5
H25A C251 H25C 109.5
H25B C251 H25C 109.5
N2 C27 C273 107.9(2)
N2 C27 C272 111.0(2)
C273 C27 C272 109.1(2)
N2 C27 C271 109.5(2)
C273 C27 C271 110.3(3)
C272 C27 C271 109.1(2)
C27 C271 H27A 109.5
C27 C271 H27B 109.5
H27A C271 H27B 109.5
C27 C271 H27C 109.5
H27A C271 H27C 109.5
H27B C271 H27C 109.5
C27 C272 H27D 109.5
C27 C272 H27E 109.5
H27D C272 H27E 109.5
C27 C272 H27F 109.5
H27D C272 H27F 109.5
H27E C272 H27F 109.5
C27 C273 H27G 109.5
C27 C273 H27H 109.5
H27G C273 H27H 109.5
C27 C273 H27I 109.5
H27G C273 H27I 109.5
H27H C273 H27I 109.5
C31 N3 C37 115.9(2)
C31 N3 Mo1 108.08(15)
C37 N3 Mo1 135.70(18)
C32 C31 C36 119.3(2)
C32 C31 N3 119.6(2)
C36 C31 N3 121.0(2)
C31 C32 C33 120.4(3)
C31 C32 H32 119.8
C33 C32 H32 119.8
C34 C33 C32 118.6(3)
C34 C33 C331 121.3(3)
C32 C33 C331 120.0(3)
C33 C34 C35 121.9(3)
C33 C34 H34 119.0
C35 C34 H34 119.0
C36 C35 C34 118.5(3)
C36 C35 C351 120.4(3)
C34 C35 C351 121.1(3)
C35 C36 C31 121.3(3)
C35 C36 H36 119.4
C31 C36 H36 119.4
C33 C331 H33A 109.5
C33 C331 H33B 109.5
H33A C331 H33B 109.5
C33 C331 H33C 109.5
H33A C331 H33C 109.5
H33B C331 H33C 109.5
C35 C351 H35A 109.5
C35 C351 H35B 109.5
H35A C351 H35B 109.5
C35 C351 H35C 109.5
H35A C351 H35C 109.5
H35B C351 H35C 109.5
C35 C351 H35D 109.5
H35A C351 H35D 141.1
H35B C351 H35D 56.3
H35C C351 H35D 56.3
C35 C351 H35E 109.5
H35A C351 H35E 56.3
H35B C351 H35E 141.1
H35C C351 H35E 56.3
H35D C351 H35E 109.5
C35 C351 H35F 109.5
H35A C351 H35F 56.3
H35B C351 H35F 56.3
H35C C351 H35F 141.1
H35D C351 H35F 109.5
H35E C351 H35F 109.5
N3 C37 C373 109.5(3)
N3 C37 C371 109.1(3)
C373 C37 C371 107.6(3)
N3 C37 C372 109.5(3)
C373 C37 C372 112.6(4)
C371 C37 C372 108.5(4)
C37 C371 H37A 109.5
C37 C371 H37B 109.5
H37A C371 H37B 109.5
C37 C371 H37C 109.5
H37A C371 H37C 109.5
H37B C371 H37C 109.5
C37 C372 H37D 109.5
C37 C372 H37E 109.5
H37D C372 H37E 109.5
C37 C372 H37F 109.5
H37D C372 H37F 109.5
H37E C372 H37F 109.5
C37 C373 H37G 109.5
C37 C373 H37H 109.5
H37G C373 H37H 109.5
C37 C373 H37I 109.5
H37G C373 H37I 109.5
H37H C373 H37I 109.5

loop_
_geom_bond_atom_site_label_1
_geom_bond_atom_site_label_2
_geom_bond_distance
Mo1 N1 1.949(2)
Mo1 N3 1.956(2)
Mo1 N2 1.956(2)
Mo1 N4 2.005(2)
N4 C41 1.163(3)
O411 C41 1.188(3)
N1 C11 1.444(4)
N1 C17 1.503(4)
C11 C12 1.404(4)
C11 C16 1.404(4)
C12 C13 1.386(4)
C12 H12 0.9300
C13 C14 1.396(5)
C13 C131 1.520(5)
C14 C15 1.386(5)
C14 H14 0.9300
C15 C16 1.403(4)
C15 C151 1.528(4)
C16 H16 0.9300
C131 H13A 0.9600
C131 H13B 0.9600
C131 H13C 0.9600
C131 H13D 0.9600
C131 H13E 0.9600
C131 H13F 0.9600
C151 H15A 0.9600
C151 H15B 0.9600
C151 H15C 0.9600
C151 H15D 0.9600
C151 H15E 0.9600
C151 H15F 0.9600
C17 C171 1.504(5)
C17 C172 1.531(5)
C17 C173 1.536(5)
C171 H17A 0.9600
C171 H17B 0.9600
C171 H17C 0.9600
C172 H17D 0.9600
C172 H17E 0.9600
C172 H17F 0.9600
C173 H17G 0.9600
C173 H17H 0.9600
C173 H17I 0.9600
N2 C21 1.450(3)
N2 C27 1.515(3)
C21 C26 1.398(3)
C21 C22 1.401(4)
C22 C23 1.394(4)
C22 H22 0.9300
C23 C24 1.388(4)
C23 C231 1.512(4)
C24 C25 1.388(4)
C24 H24 0.9300
C25 C26 1.397(3)
C25 C251 1.510(4)
C26 H26 0.9300
C231 H23A 0.9600
C231 H23B 0.9600
C231 H23C 0.9600
C231 H23D 0.9600
C231 H23E 0.9600
C231 H23F 0.9600
C251 H25A 0.9600
C251 H25B 0.9600
C251 H25C 0.9600
C27 C273 1.524(4)
C27 C272 1.527(4)
C27 C271 1.528(4)
C271 H27A 0.9600
C271 H27B 0.9600
C271 H27C 0.9600
C272 H27D 0.9600
C272 H27E 0.9600
C272 H27F 0.9600
C273 H27G 0.9600
C273 H27H 0.9600
C273 H27I 0.9600
N3 C31 1.448(3)
N3 C37 1.505(3)
C31 C32 1.396(4)
C31 C36 1.398(4)
C32 C33 1.407(4)
C32 H32 0.9300
C33 C34 1.385(4)
C33 C331 1.503(4)
C34 C35 1.399(4)
C34 H34 0.9300
C35 C36 1.383(4)
C35 C351 1.512(4)
C36 H36 0.9300
C331 H33A 0.9600
C331 H33B 0.9600
C331 H33C 0.9600
C351 H35A 0.9600
C351 H35B 0.9600
C351 H35C 0.9600
C351 H35D 0.9600
C351 H35E 0.9600
C351 H35F 0.9600
C37 C373 1.509(5)
C37 C371 1.513(5)
C37 C372 1.522(6)
C371 H37A 0.9600
C371 H37B 0.9600
C371 H37C 0.9600
C372 H37D 0.9600
C372 H37E 0.9600
C372 H37F 0.9600
C373 H37G 0.9600
C373 H37H 0.9600
C373 H37I 0.9600
